data_2228468
loop_
_publ_author_name
'Morse, Graham E.'
'Maka, Jozef F.'
'Lough, Alan J.'
'Bender, Timothy P.'

_publ_section_title
;
 Bromido(dodecafluorosubphthalocyaninato)boron(III)
;
_journal_coeditor_code NC2200
_journal_issue 12
_journal_name_full 'Acta Crystallographica Section E'
_journal_page_first o3057
_journal_page_last o3058
_journal_paper_doi 10.1107/S1600536810041863
_journal_volume 66
_journal_year 2010
_chemical_formula_iupac 'C24 B Br F12 N6'
_chemical_formula_moiety 'C24 B Br F12 N6'
_chemical_formula_sum 'C24 B Br F12 N6'
_chemical_formula_weight 691.02
_chemical_name_common
;
Bromido(dodecafluorosubphthalocyaninato)boron
Bromododecafluoroboronsubphthalocyanine
;
_chemical_name_systematic
;
Bromido(1,2,3,4,8,9,10,11,15,16,17,18-dodecafluoro-7,12:14,19-diimino-
21,5-nitrilo-5H-tribenzo[c,h,m][1,6,11]triazacyclopentadecinato)boron(III)
;
_space_group_IT_number 14
_symmetry_cell_setting monoclinic
_symmetry_space_group_name_Hall '-P 2ybc'
_symmetry_space_group_name_H-M 'P 1 21/c 1'
_atom_sites_solution_primary direct
_atom_sites_solution_secondary difmap
_cell_angle_alpha 90.00
_cell_angle_beta 95.2270(15)
_cell_angle_gamma 90.00
_cell_formula_units_Z 4
_cell_length_a 11.1681(5)
_cell_length_b 10.8858(2)
_cell_length_c 19.0664(7)
_cell_measurement_reflns_used 15166
_cell_measurement_temperature 150.0(10)
_cell_measurement_theta_max 27.5
_cell_measurement_theta_min 2.6
_cell_volume 2308.33(14)
_computing_cell_refinement 'DENZO-SMN (Otwinowski & Minor, 1997)'
_computing_data_collection 'COLLECT (Nonius, 2002)'
_computing_data_reduction 'DENZO-SMN (Otwinowski & Minor, 1997)'
_computing_molecular_graphics 'PLATON (Spek, 2009) and <i>Mercury</i> (Macrae <i>et al.</i>, 2008)'
_computing_publication_material 'SHELXTL (Sheldrick, 2008)'
_computing_structure_refinement 'SHELXTL (Sheldrick, 2008)'
_computing_structure_solution 'SIR92 (Altomare <i>et al.</i>, 1994)'
_diffrn_ambient_temperature 150.0(10)
_diffrn_detector_area_resol_mean 9
_diffrn_measured_fraction_theta_full 0.992
_diffrn_measured_fraction_theta_max 0.992
_diffrn_measurement_device_type 'Nonius KappaCCD'
_diffrn_measurement_method '\f scans and \w scans with \k offsets'
_diffrn_radiation_monochromator graphite
_diffrn_radiation_source 'fine-focus sealed tube'
_diffrn_radiation_type MoK\a
_diffrn_radiation_wavelength 0.71073
_diffrn_reflns_av_R_equivalents 0.0461
_diffrn_reflns_av_sigmaI/netI 0.0605
_diffrn_reflns_limit_h_max 14
_diffrn_reflns_limit_h_min -14
_diffrn_reflns_limit_k_max 14
_diffrn_reflns_limit_k_min -12
_diffrn_reflns_limit_l_max 24
_diffrn_reflns_limit_l_min -21
_diffrn_reflns_number 15166
_diffrn_reflns_theta_full 27.51
_diffrn_reflns_theta_max 27.51
_diffrn_reflns_theta_min 2.62
_exptl_absorpt_coefficient_mu 1.909
_exptl_absorpt_correction_T_max 0.835
_exptl_absorpt_correction_T_min 0.775
_exptl_absorpt_correction_type multi-scan
_exptl_absorpt_process_details
;
(SORTAV; Blessing, 1995)
;
_exptl_crystal_colour purple
_exptl_crystal_density_diffrn 1.988
_exptl_crystal_density_method 'not measured'
_exptl_crystal_description block
_exptl_crystal_F_000 1336
_exptl_crystal_size_max 0.14
_exptl_crystal_size_mid 0.14
_exptl_crystal_size_min 0.10
_refine_diff_density_max 0.949
_refine_diff_density_min -0.413
_refine_ls_extinction_method none
_refine_ls_goodness_of_fit_ref 1.044
_refine_ls_matrix_type full
_refine_ls_number_parameters 397
_refine_ls_number_reflns 5263
_refine_ls_number_restraints 0
_refine_ls_restrained_S_all 1.044
_refine_ls_R_factor_all 0.0755
_refine_ls_R_factor_gt 0.0447
_refine_ls_shift/su_max 0.001
_refine_ls_shift/su_mean 0.000
_refine_ls_structure_factor_coef Fsqd
_refine_ls_weighting_details 'calc w=1/[\s^2^(Fo^2^)+(0.0553P)^2^] where P=(Fo^2^+2Fc^2^)/3'
_refine_ls_weighting_scheme calc
_refine_ls_wR_factor_gt 0.0964
_refine_ls_wR_factor_ref 0.1089
_reflns_number_gt 3728
_reflns_number_total 5263
_reflns_threshold_expression I>2\s(I)
_cod_data_source_file nc2200.cif
_cod_data_source_block I
_cod_original_sg_symbol_H-M 'P 21/c'
_cod_database_code 2228468
_cod_database_fobs_code 2228468

loop_
_symmetry_equiv_pos_as_xyz
'x, y, z'
'-x, y+1/2, -z+1/2'
'-x, -y, -z'
'x, -y-1/2, z-1/2'

loop_
_atom_site_type_symbol
_atom_site_label
_atom_site_fract_x
_atom_site_fract_y
_atom_site_fract_z
_atom_site_U_iso_or_equiv
_atom_site_adp_type
_atom_site_calc_flag
_atom_site_refinement_flags
_atom_site_occupancy
_atom_site_disorder_assembly
_atom_site_disorder_group
Br Br1 0.54911(3) 0.40086(2) 0.211746(16) 0.02854(12) Uani d . 1 . .
F F1 0.52166(15) 0.13977(15) 0.52612(9) 0.0308(4) Uani d . 1 . .
F F2 0.31173(16) 0.13286(16) 0.58691(9) 0.0335(4) Uani d . 1 . .
F F3 0.09951(16) 0.16152(16) 0.51060(10) 0.0364(5) Uani d . 1 . .
F F4 0.08838(15) 0.18422(15) 0.36791(9) 0.0302(4) Uani d . 1 . .
F F5 0.05945(15) 0.06664(17) 0.12934(10) 0.0365(4) Uani d . 1 . .
F F6 0.04016(16) -0.11128(16) 0.02786(11) 0.0411(5) Uani d . 1 . .
F F7 0.23599(17) -0.19317(16) -0.02953(10) 0.0401(5) Uani d . 1 . .
F F8 0.45774(15) -0.11084(14) 0.01579(9) 0.0282(4) Uani d . 1 . .
F F9 0.85617(15) -0.07367(15) 0.13742(10) 0.0326(4) Uani d . 1 . .
F F10 1.04672(16) -0.14952(18) 0.22740(11) 0.0444(5) Uani d . 1 . .
F F11 1.06140(16) -0.08814(17) 0.36440(11) 0.0442(5) Uani d . 1 . .
F F12 0.88979(15) 0.05387(16) 0.41661(9) 0.0352(4) Uani d . 1 . .
N N1 0.4472(2) 0.2141(2) 0.30191(12) 0.0218(5) Uani d . 1 . .
N N2 0.2545(2) 0.1752(2) 0.24173(12) 0.0231(5) Uani d . 1 . .
N N3 0.4328(2) 0.1592(2) 0.18160(13) 0.0217(5) Uani d . 1 . .
N N4 0.5946(2) 0.0451(2) 0.13988(13) 0.0231(5) Uani d . 1 . .
N N5 0.6199(2) 0.1505(2) 0.24953(12) 0.0213(5) Uani d . 1 . .
N N6 0.6238(2) 0.1572(2) 0.37443(13) 0.0239(6) Uani d . 1 . .
C C1 0.5068(3) 0.1882(2) 0.36615(16) 0.0235(6) Uani d . 1 . .
C C2 0.4140(3) 0.1777(2) 0.41463(15) 0.0221(6) Uani d . 1 . .
C C3 0.4175(3) 0.1550(3) 0.48641(16) 0.0243(7) Uani d . 1 . .
C C4 0.3113(3) 0.1491(3) 0.51729(16) 0.0273(7) Uani d . 1 . .
C C5 0.2002(3) 0.1616(3) 0.47737(17) 0.0271(7) Uani d . 1 . .
C C6 0.1951(3) 0.1764(2) 0.40552(16) 0.0244(7) Uani d . 1 . .
C C7 0.3015(3) 0.1865(2) 0.37388(16) 0.0235(6) Uani d . 1 . .
C C8 0.3254(3) 0.1999(2) 0.30061(16) 0.0228(6) Uani d . 1 . .
C C9 0.3109(3) 0.1472(2) 0.18449(15) 0.0220(6) Uani d . 1 . .
C C10 0.2697(3) 0.0688(3) 0.12508(16) 0.0235(6) Uani d . 1 . .
C C11 0.1577(3) 0.0248(3) 0.10206(16) 0.0283(7) Uani d . 1 . .
C C12 0.1472(3) -0.0642(3) 0.05019(17) 0.0313(7) Uani d . 1 . .
C C13 0.2494(3) -0.1071(3) 0.02084(16) 0.0278(7) Uani d . 1 . .
C C14 0.3619(3) -0.0637(3) 0.04319(15) 0.0249(7) Uani d . 1 . .
C C15 0.3744(3) 0.0259(2) 0.09517(15) 0.0226(6) Uani d . 1 . .
C C16 0.4785(3) 0.0802(2) 0.13529(15) 0.0222(6) Uani d . 1 . .
C C17 0.6618(3) 0.0783(2) 0.19883(16) 0.0220(6) Uani d . 1 . .
C C18 0.7745(3) 0.0277(3) 0.23143(16) 0.0247(7) Uani d . 1 . .
C C19 0.8630(3) -0.0444(3) 0.20584(17) 0.0276(7) Uani d . 1 . .
C C20 0.9576(3) -0.0830(3) 0.25135(19) 0.0326(8) Uani d . 1 . .
C C21 0.9660(3) -0.0509(3) 0.32254(19) 0.0324(8) Uani d . 1 . .
C C22 0.8793(3) 0.0217(3) 0.34902(17) 0.0289(7) Uani d . 1 . .
C C23 0.7829(3) 0.0615(3) 0.30424(16) 0.0238(6) Uani d . 1 . .
C C24 0.6767(3) 0.1334(2) 0.31523(15) 0.0217(6) Uani d . 1 . .
B B1 0.5091(3) 0.2236(3) 0.23690(17) 0.0218(7) Uani d . 1 . .

loop_
_atom_site_aniso_label
_atom_site_aniso_U_11
_atom_site_aniso_U_22
_atom_site_aniso_U_33
_atom_site_aniso_U_12
_atom_site_aniso_U_13
_atom_site_aniso_U_23
Br1 0.0370(2) 0.02078(17) 0.02777(19) -0.00196(12) 0.00258(14) 0.00042(12)
F1 0.0324(10) 0.0365(9) 0.0229(10) -0.0030(8) -0.0018(8) 0.0011(7)
F2 0.0411(11) 0.0404(10) 0.0193(10) -0.0054(8) 0.0048(8) 0.0015(8)
F3 0.0329(11) 0.0457(11) 0.0321(11) 0.0009(8) 0.0110(9) 0.0040(8)
F4 0.0243(9) 0.0354(9) 0.0303(11) -0.0009(7) 0.0001(8) 0.0015(8)
F5 0.0243(10) 0.0496(11) 0.0353(12) -0.0035(8) 0.0017(8) -0.0064(8)
F6 0.0304(11) 0.0470(11) 0.0444(13) -0.0118(8) -0.0053(9) -0.0094(9)
F7 0.0447(12) 0.0381(10) 0.0365(12) -0.0062(9) -0.0024(9) -0.0156(8)
F8 0.0346(10) 0.0264(9) 0.0236(10) 0.0017(7) 0.0036(8) -0.0040(7)
F9 0.0291(10) 0.0351(10) 0.0338(11) 0.0012(8) 0.0037(8) -0.0094(8)
F10 0.0286(11) 0.0462(11) 0.0576(14) 0.0126(9) -0.0004(10) -0.0105(10)
F11 0.0279(11) 0.0512(12) 0.0510(14) 0.0107(8) -0.0102(9) 0.0040(9)
F12 0.0326(10) 0.0442(10) 0.0273(11) -0.0021(8) -0.0053(8) 0.0045(8)
N1 0.0225(13) 0.0217(12) 0.0210(14) 0.0004(10) 0.0008(11) -0.0024(10)
N2 0.0247(13) 0.0254(12) 0.0188(14) 0.0037(10) -0.0004(11) -0.0002(10)
N3 0.0232(13) 0.0215(12) 0.0202(14) 0.0014(10) 0.0006(10) 0.0022(10)
N4 0.0248(14) 0.0243(12) 0.0203(14) -0.0022(10) 0.0023(11) 0.0015(10)
N5 0.0246(13) 0.0202(12) 0.0189(14) -0.0022(10) 0.0012(11) -0.0009(10)
N6 0.0256(14) 0.0233(12) 0.0222(14) -0.0037(11) -0.0020(11) -0.0007(10)
C1 0.0260(16) 0.0182(14) 0.0255(17) -0.0012(12) -0.0028(13) -0.0034(12)
C2 0.0242(16) 0.0216(14) 0.0199(16) -0.0020(12) -0.0012(13) -0.0027(11)
C3 0.0282(17) 0.0226(15) 0.0214(17) -0.0018(13) -0.0015(13) -0.0011(12)
C4 0.0376(19) 0.0230(15) 0.0214(17) -0.0028(14) 0.0037(14) -0.0005(12)
C5 0.0289(18) 0.0252(16) 0.0283(19) 0.0019(13) 0.0099(14) 0.0014(13)
C6 0.0230(16) 0.0222(14) 0.0278(18) -0.0021(12) 0.0016(13) -0.0003(12)
C7 0.0285(17) 0.0196(14) 0.0222(17) -0.0010(12) 0.0018(13) -0.0006(12)
C8 0.0242(16) 0.0209(14) 0.0233(17) 0.0034(12) 0.0014(13) -0.0001(12)
C9 0.0238(16) 0.0194(14) 0.0219(17) 0.0013(12) -0.0032(13) 0.0036(12)
C10 0.0266(16) 0.0231(14) 0.0203(16) -0.0016(13) -0.0008(13) 0.0003(12)
C11 0.0257(17) 0.0353(17) 0.0236(17) -0.0001(14) 0.0013(14) 0.0004(13)
C12 0.0256(17) 0.0362(17) 0.0303(19) -0.0081(14) -0.0071(14) 0.0009(14)
C13 0.0371(19) 0.0246(15) 0.0205(17) -0.0043(13) -0.0031(14) -0.0041(12)
C14 0.0323(18) 0.0235(15) 0.0191(16) 0.0017(13) 0.0029(14) 0.0008(12)
C15 0.0273(16) 0.0220(14) 0.0181(16) 0.0010(12) 0.0002(13) 0.0045(11)
C16 0.0266(16) 0.0218(14) 0.0178(16) -0.0029(12) 0.0005(12) 0.0016(11)
C17 0.0235(16) 0.0219(14) 0.0212(16) -0.0039(12) 0.0047(13) 0.0008(12)
C18 0.0221(16) 0.0219(14) 0.0297(18) -0.0029(12) 0.0003(13) 0.0009(12)
C19 0.0267(17) 0.0234(15) 0.033(2) -0.0043(13) 0.0036(14) -0.0020(13)
C20 0.0219(17) 0.0312(17) 0.045(2) 0.0007(14) 0.0031(15) -0.0010(15)
C21 0.0225(17) 0.0321(17) 0.040(2) 0.0007(14) -0.0077(15) 0.0032(15)
C22 0.0286(18) 0.0299(16) 0.0277(19) -0.0057(14) -0.0012(14) 0.0029(13)
C23 0.0212(16) 0.0244(14) 0.0257(17) -0.0030(12) 0.0023(13) 0.0040(12)
C24 0.0237(16) 0.0203(14) 0.0205(17) -0.0050(12) -0.0012(13) 0.0004(12)
B1 0.0264(18) 0.0197(16) 0.0189(18) -0.0035(14) -0.0007(15) 0.0001(13)

loop_
_atom_type_symbol
_atom_type_description
_atom_type_scat_dispersion_real
_atom_type_scat_dispersion_imag
_atom_type_scat_source
C C 0.0033 0.0016 'International Tables Vol C Tables 4.2.6.8 and 6.1.1.4'
B B 0.0013 0.0007 'International Tables Vol C Tables 4.2.6.8 and 6.1.1.4'
Br Br -0.2901 2.4595 'International Tables Vol C Tables 4.2.6.8 and 6.1.1.4'
F F 0.0171 0.0103 'International Tables Vol C Tables 4.2.6.8 and 6.1.1.4'
N N 0.0061 0.0033 'International Tables Vol C Tables 4.2.6.8 and 6.1.1.4'

loop_
_geom_angle_atom_site_label_1
_geom_angle_atom_site_label_2
_geom_angle_atom_site_label_3
_geom_angle_site_symmetry_1
_geom_angle_site_symmetry_3
_geom_angle
_geom_angle_publ_flag
C8 N1 C1 . . 113.3(2) ?
C8 N1 B1 . . 122.3(3) ?
C1 N1 B1 . . 122.6(2) ?
C8 N2 C9 . . 116.1(2) ?
C16 N3 C9 . . 113.4(2) ?
C16 N3 B1 . . 122.5(2) ?
C9 N3 B1 . . 121.9(2) ?
C17 N4 C16 . . 116.0(2) ?
C17 N5 C24 . . 114.3(2) ?
C17 N5 B1 . . 122.3(2) ?
C24 N5 B1 . . 122.5(2) ?
C1 N6 C24 . . 116.5(2) ?
N6 C1 N1 . . 123.0(3) ?
N6 C1 C2 . . 130.3(3) ?
N1 C1 C2 . . 105.6(2) ?
C3 C2 C7 . . 119.7(3) ?
C3 C2 C1 . . 133.1(3) ?
C7 C2 C1 . . 107.1(3) ?
F1 C3 C4 . . 119.4(3) ?
F1 C3 C2 . . 121.6(3) ?
C4 C3 C2 . . 118.9(3) ?
F2 C4 C3 . . 120.4(3) ?
F2 C4 C5 . . 118.3(3) ?
C3 C4 C5 . . 121.3(3) ?
F3 C5 C6 . . 120.7(3) ?
F3 C5 C4 . . 118.9(3) ?
C6 C5 C4 . . 120.5(3) ?
F4 C6 C5 . . 119.8(3) ?
F4 C6 C7 . . 121.3(3) ?
C5 C6 C7 . . 118.9(3) ?
C6 C7 C2 . . 120.6(3) ?
C6 C7 C8 . . 131.8(3) ?
C2 C7 C8 . . 107.5(2) ?
N2 C8 N1 . . 123.3(3) ?
N2 C8 C7 . . 129.6(3) ?
N1 C8 C7 . . 105.3(3) ?
N2 C9 N3 . . 123.4(3) ?
N2 C9 C10 . . 128.6(3) ?
N3 C9 C10 . . 105.6(2) ?
C11 C10 C15 . . 120.9(3) ?
C11 C10 C9 . . 131.8(3) ?
C15 C10 C9 . . 106.9(2) ?
F5 C11 C10 . . 120.9(3) ?
F5 C11 C12 . . 119.9(3) ?
C10 C11 C12 . . 119.3(3) ?
F6 C12 C11 . . 120.9(3) ?
F6 C12 C13 . . 119.0(3) ?
C11 C12 C13 . . 120.1(3) ?
F7 C13 C14 . . 120.1(3) ?
F7 C13 C12 . . 118.6(3) ?
C14 C13 C12 . . 121.2(3) ?
F8 C14 C13 . . 119.3(3) ?
F8 C14 C15 . . 121.1(3) ?
C13 C14 C15 . . 119.5(3) ?
C14 C15 C10 . . 118.9(3) ?
C14 C15 C16 . . 133.1(3) ?
C10 C15 C16 . . 107.5(2) ?
N4 C16 N3 . . 123.5(3) ?
N4 C16 C15 . . 129.5(3) ?
N3 C16 C15 . . 105.5(2) ?
N4 C17 N5 . . 123.2(3) ?
N4 C17 C18 . . 130.5(3) ?
N5 C17 C18 . . 104.7(2) ?
C19 C18 C23 . . 120.1(3) ?
C19 C18 C17 . . 132.8(3) ?
C23 C18 C17 . . 107.1(2) ?
F9 C19 C20 . . 121.0(3) ?
F9 C19 C18 . . 120.0(3) ?
C20 C19 C18 . . 119.0(3) ?
F10 C20 C19 . . 120.2(3) ?
F10 C20 C21 . . 118.6(3) ?
C19 C20 C21 . . 121.2(3) ?
F11 C21 C22 . . 120.2(3) ?
F11 C21 C20 . . 119.0(3) ?
C22 C21 C20 . . 120.8(3) ?
F12 C22 C21 . . 120.1(3) ?
F12 C22 C23 . . 120.7(3) ?
C21 C22 C23 . . 119.1(3) ?
C22 C23 C18 . . 119.8(3) ?
C22 C23 C24 . . 132.9(3) ?
C18 C23 C24 . . 107.3(3) ?
N6 C24 N5 . . 122.7(3) ?
N6 C24 C23 . . 130.7(3) ?
N5 C24 C23 . . 105.0(2) ?
N3 B1 N5 . . 106.4(2) ?
N3 B1 N1 . . 106.4(2) ?
N5 B1 N1 . . 106.0(2) ?
N3 B1 Br1 . . 113.9(2) ?
N5 B1 Br1 . . 110.5(2) ?
N1 B1 Br1 . . 113.1(2) ?

loop_
_geom_bond_atom_site_label_1
_geom_bond_atom_site_label_2
_geom_bond_site_symmetry_2
_geom_bond_distance
_geom_bond_publ_flag
Br1 B1 . 2.047(3) ?
F1 C3 . 1.339(3) ?
F2 C4 . 1.339(3) ?
F3 C5 . 1.340(3) ?
F4 C6 . 1.336(3) ?
F5 C11 . 1.337(3) ?
F6 C12 . 1.334(3) ?
F7 C13 . 1.340(3) ?
F8 C14 . 1.336(3) ?
F9 C19 . 1.338(4) ?
F10 C20 . 1.344(4) ?
F11 C21 . 1.335(4) ?
F12 C22 . 1.330(3) ?
N1 C8 . 1.366(4) ?
N1 C1 . 1.369(4) ?
N1 B1 . 1.477(4) ?
N2 C8 . 1.341(4) ?
N2 C9 . 1.344(4) ?
N3 C16 . 1.365(4) ?
N3 C9 . 1.373(4) ?
N3 B1 . 1.472(4) ?
N4 C17 . 1.343(4) ?
N4 C16 . 1.347(4) ?
N5 C17 . 1.361(4) ?
N5 C24 . 1.364(4) ?
N5 B1 . 1.472(4) ?
N6 C1 . 1.345(4) ?
N6 C24 . 1.346(4) ?
C1 C2 . 1.454(4) ?
C2 C3 . 1.388(4) ?
C2 C7 . 1.419(4) ?
C3 C4 . 1.373(4) ?
C4 C5 . 1.402(4) ?
C5 C6 . 1.376(4) ?
C6 C7 . 1.385(4) ?
C7 C8 . 1.454(4) ?
C9 C10 . 1.459(4) ?
C10 C11 . 1.373(4) ?
C10 C15 . 1.425(4) ?
C11 C12 . 1.381(4) ?
C12 C13 . 1.397(4) ?
C13 C14 . 1.373(4) ?
C14 C15 . 1.388(4) ?
C15 C16 . 1.458(4) ?
C17 C18 . 1.460(4) ?
C18 C19 . 1.385(4) ?
C18 C23 . 1.431(4) ?
C19 C20 . 1.371(4) ?
C20 C21 . 1.396(5) ?
C21 C22 . 1.381(4) ?
C22 C23 . 1.382(4) ?
C23 C24 . 1.451(4) ?
